data_7220554
loop_
_publ_author_name
'Sl\'adkov\'a, V.'
'Skalick\'a, T.'
'Sko\<repov\'a, E.'
'\<Cejka, J.'
'Eigner, V.'
'Kratochv\'il, B.'

_publ_section_title
;
 Systematic solvate screening of trospium chloride: discovering hydrates
 of a long-established pharmaceutical
;
_journal_issue 25
_journal_name_full CrystEngComm
_journal_page_first 4712
_journal_paper_doi 10.1039/C5CE00744E
_journal_volume 17
_journal_year 2015
_chemical_formula_moiety 'C25 H30 N O3, C3 H8 O, Cl'
_chemical_formula_sum 'C28 H38 Cl N O4'
_chemical_formula_weight 488.1
_chemical_name_systematic ' ?'
_space_group_IT_number 14
_symmetry_cell_setting monoclinic
_symmetry_Int_Tables_number 14
_symmetry_space_group_name_Hall '-P 2yn'
_symmetry_space_group_name_H-M 'P 1 21/n 1'
_audit_update_record
;
2015-03-25 deposited with the CCDC.
2015-05-25 downloaded from the CCDC.
;
_cell_angle_alpha 90
_cell_angle_beta 98.318(5)
_cell_angle_gamma 90
_cell_formula_units_Z 4
_cell_length_a 9.9394(6)
_cell_length_b 9.3964(8)
_cell_length_c 28.5819(17)
_cell_measurement_reflns_used 8197
_cell_measurement_temperature 180
_cell_measurement_theta_max 77.78
_cell_measurement_theta_min 4.49
_cell_volume 2641.3(3)
_computing_cell_refinement
;
CrysAlisPro, Agilent Technologies,
Version 1.171.34.49 (release 20-01-2011 CrysAlis171 .NET)
(compiled Jan 20 2011,15:58:25)
;
_computing_data_collection
;
CrysAlisPro, Agilent Technologies,
Version 1.171.34.49 (release 20-01-2011 CrysAlis171 .NET)
(compiled Jan 20 2011,15:58:25)
;
_computing_data_reduction
;
CrysAlisPro, Agilent Technologies,
Version 1.171.34.49 (release 20-01-2011 CrysAlis171 .NET)
(compiled Jan 20 2011,15:58:25)
;
_diffrn_ambient_temperature 180
_diffrn_detector_area_resol_mean 8.1917
_diffrn_measured_fraction_theta_full 0.99
_diffrn_measured_fraction_theta_max 0.99
_diffrn_measurement_device 'four-cycle diffractometer'
_diffrn_measurement_device_type 'Xcalibur, Onyx'
_diffrn_measurement_method '\w scans'
_diffrn_radiation_monochromator graphite
_diffrn_radiation_probe x-ray
_diffrn_radiation_source 'Enhance (Cu) X-ray Source'
_diffrn_radiation_type 'Cu K\a'
_diffrn_radiation_wavelength 1.5418
_diffrn_reflns_av_R_equivalents 0.0433
_diffrn_reflns_av_unetI/netI 0.0339
_diffrn_reflns_limit_h_max 12
_diffrn_reflns_limit_h_min -11
_diffrn_reflns_limit_k_max 11
_diffrn_reflns_limit_k_min -11
_diffrn_reflns_limit_l_max 34
_diffrn_reflns_limit_l_min -36
_diffrn_reflns_number 24465
_diffrn_reflns_theta_full 77.92
_diffrn_reflns_theta_max 77.92
_diffrn_reflns_theta_min 4.54
_exptl_absorpt_coefficient_mu 1.535
_exptl_absorpt_correction_T_max 0.859
_exptl_absorpt_correction_T_min 0.684
_exptl_absorpt_correction_type analytical
_exptl_absorpt_process_details
;
CrysAlisPro, Agilent Technologies,
Version 1.171.34.49 (release 20-01-2011 CrysAlis171 .NET)
(compiled Jan 20 2011,15:58:25)
Analytical numeric absorption correction using a multifaceted crystal
            model based on expressions derived by R.C. Clark & J.S. Reid.
(Clark, R. C. & Reid, J. S. (1995). Acta Cryst. A51, 887-897)
;
_exptl_crystal_colour colourless
_exptl_crystal_density_diffrn 1.227
_exptl_crystal_description prism
_exptl_crystal_F_000 1048
_exptl_crystal_size_max 0.383
_exptl_crystal_size_mid 0.182
_exptl_crystal_size_min 0.115
_refine_diff_density_max 0.24
_refine_diff_density_min -0.17
_refine_ls_extinction_method none
_refine_ls_goodness_of_fit_gt 1.62
_refine_ls_goodness_of_fit_ref 1.53
_refine_ls_hydrogen_treatment mixed
_refine_ls_number_constraints 146
_refine_ls_number_parameters 321
_refine_ls_number_reflns 5573
_refine_ls_number_restraints 1
_refine_ls_R_factor_all 0.0578
_refine_ls_R_factor_gt 0.0447
_refine_ls_shift/su_max 0.0497
_refine_ls_shift/su_mean 0.0031
_refine_ls_structure_factor_coef Fsqd
_refine_ls_weighting_details w=1/(\s^2^(I)+0.0016I^2^)
_refine_ls_weighting_scheme sigma
_refine_ls_wR_factor_gt 0.1158
_refine_ls_wR_factor_ref 0.1246
_reflns_number_gt 4309
_reflns_number_total 5573
_reflns_threshold_expression I>3\s(I)
_cod_data_source_file c5ce00744e2.cif
_cod_data_source_block TCl_iPrOH
_cod_depositor_comments
;
The following automatic conversions were performed:

'_diffrn_radiation_probe' value 'X-ray' changed to 'x-ray' according
to
/usr/data/users/saulius/crontab/automatic-downloads/rss-feeds/RSC/lib/dictionaries/cif_core.dic
dictionary named 'cif_core.dic' version 2.4.2 from 2011-04-26.

Automatic conversion script
Id: cif_fix_values 3271 2015-04-21 07:52:19Z andrius 

 Adding full bibliography for 7220553--7220559.cif.
;
_cod_original_sg_symbol_Hall '-P 2yabc'
_cod_original_formula_sum 'C28 H38 Cl1 N1 O4'
_cod_database_code 7220554

loop_
_space_group_symop_id
_space_group_symop_operation_xyz
1 x,y,z
2 -x+1/2,y+1/2,-z+1/2
3 -x,-y,-z
4 x+1/2,-y+1/2,z+1/2

loop_
_atom_site_label
_atom_site_type_symbol
_atom_site_fract_x
_atom_site_fract_y
_atom_site_fract_z
_atom_site_adp_type
_atom_site_U_iso_or_equiv
_atom_site_site_symmetry_multiplicity
_atom_site_occupancy
_atom_site_calc_flag
_atom_site_disorder_assembly
_atom_site_disorder_group
Cl1 Cl 0.97640(4) 0.18103(5) 0.233229(14) Uani 0.02975(12) 4 1 d . .
O1 O 0.29676(12) 0.27527(14) 0.16323(4) Uani 0.0298(4) 4 1 d . .
O2 O 0.13509(13) 0.44309(15) 0.15277(5) Uani 0.0382(4) 4 1 d . .
O3 O 0.08075(13) 0.09221(14) 0.14129(5) Uani 0.0307(4) 4 1 d . .
N1 N 0.58066(13) 0.19137(15) 0.26523(5) Uani 0.0268(4) 4 1 d . .
C1 C 0.17570(16) 0.32678(18) 0.14464(6) Uani 0.0249(4) 4 1 d . .
C2 C 0.09449(17) 0.21335(19) 0.11284(6) Uani 0.0263(5) 4 1 d . .
C3 C 0.17218(17) 0.16467(20) 0.07304(6) Uani 0.0274(5) 4 1 d . .
C4 C 0.27286(19) 0.2467(2) 0.05709(7) Uani 0.0361(6) 4 1 d . .
C5 C 0.3369(2) 0.1992(3) 0.01978(8) Uani 0.0455(7) 4 1 d . .
C6 C 0.3004(2) 0.0699(3) -0.00183(7) Uani 0.0460(7) 4 1 d . .
C7 C 0.2001(2) -0.0116(3) 0.01382(7) Uani 0.0427(6) 4 1 d . .
C8 C 0.13596(19) 0.0358(2) 0.05107(7) Uani 0.0347(5) 4 1 d . .
C9 C -0.04364(18) 0.2744(2) 0.09120(6) Uani 0.0303(5) 4 1 d . .
C10 C -0.0507(2) 0.3898(2) 0.06055(7) Uani 0.0389(6) 4 1 d . .
C11 C -0.1754(2) 0.4451(3) 0.04035(8) Uani 0.0488(7) 4 1 d . .
C12 C -0.2945(2) 0.3833(3) 0.05043(8) Uani 0.0498(7) 4 1 d . .
C13 C -0.28907(20) 0.2684(3) 0.08050(8) Uani 0.0450(7) 4 1 d . .
C14 C -0.16411(18) 0.2135(2) 0.10101(7) Uani 0.0366(6) 4 1 d . .
C15 C 0.37772(16) 0.35725(18) 0.20081(6) Uani 0.0264(5) 4 1 d . .
C16 C 0.52669(17) 0.3419(2) 0.19415(6) Uani 0.0301(5) 4 1 d . .
C17 C 0.59222(16) 0.2028(2) 0.21314(6) Uani 0.0295(5) 4 1 d . .
C18 C 0.51499(18) 0.0713(2) 0.19264(8) Uani 0.0395(6) 4 1 d . .
C19 C 0.40493(18) 0.0461(2) 0.22507(8) Uani 0.0379(6) 4 1 d . .
C20 C 0.42832(16) 0.16352(20) 0.26290(7) Uani 0.0296(5) 4 1 d . .
C21 C 0.34948(16) 0.29974(19) 0.24848(6) Uani 0.0281(5) 4 1 d . .
C22 C 0.63807(17) 0.3140(2) 0.29561(6) Uani 0.0303(5) 4 1 d . .
C23 C 0.6438(2) 0.2592(3) 0.34582(7) Uani 0.0457(7) 4 1 d . .
C24 C 0.6693(2) 0.0976(3) 0.34185(8) Uani 0.0489(7) 4 1 d . .
C25 C 0.66250(18) 0.0685(2) 0.28920(8) Uani 0.0395(6) 4 1 d . .
H1c4 H 0.298264 0.33639 0.071868 Uiso 0.0433 4 1 d . .
H1c5 H 0.406606 0.255983 0.008985 Uiso 0.0546 4 1 d . .
H1c6 H 0.344534 0.037227 -0.027558 Uiso 0.0551 4 1 d . .
H1c7 H 0.174593 -0.101143 -0.001049 Uiso 0.0513 4 1 d . .
H1c8 H 0.066061 -0.021132 0.061672 Uiso 0.0417 4 1 d . .
H1c10 H 0.031719 0.432002 0.053227 Uiso 0.0466 4 1 d . .
H1c11 H -0.178949 0.525669 0.019534 Uiso 0.0586 4 1 d . .
H1c12 H -0.380844 0.420677 0.036413 Uiso 0.0598 4 1 d . .
H1c13 H -0.371804 0.225884 0.08738 Uiso 0.054 4 1 d . .
H1c14 H -0.161108 0.133439 0.121981 Uiso 0.0439 4 1 d . .
H1c15 H 0.354899 0.45659 0.199711 Uiso 0.0317 4 1 d . .
H1c16 H 0.577784 0.420686 0.208868 Uiso 0.0361 4 1 d . .
H2c16 H 0.534678 0.350891 0.161204 Uiso 0.0361 4 1 d . .
H1c17 H 0.683114 0.205118 0.205491 Uiso 0.0354 4 1 d . .
H1c18 H 0.575654 -0.008685 0.194761 Uiso 0.0473 4 1 d . .
H2c18 H 0.471786 0.091385 0.161082 Uiso 0.0473 4 1 d . .
H1c19 H 0.316326 0.057182 0.207008 Uiso 0.0455 4 1 d . .
H2c19 H 0.418802 -0.045408 0.239958 Uiso 0.0455 4 1 d . .
H1c20 H 0.398867 0.135543 0.292089 Uiso 0.0355 4 1 d . .
H1c21 H 0.253851 0.28216 0.247132 Uiso 0.0337 4 1 d . .
H2c21 H 0.372265 0.370954 0.272398 Uiso 0.0337 4 1 d . .
H1c22 H 0.576755 0.393372 0.290874 Uiso 0.0364 4 1 d . .
H2c22 H 0.728501 0.334397 0.289431 Uiso 0.0364 4 1 d . .
H1c23 H 0.5576 0.2745 0.356394 Uiso 0.0549 4 1 d . .
H2c23 H 0.71929 0.302101 0.365594 Uiso 0.0549 4 1 d . .
H1c24 H 0.758553 0.074918 0.357722 Uiso 0.0586 4 1 d . .
H2c24 H 0.59831 0.045979 0.353872 Uiso 0.0586 4 1 d . .
H1c25 H 0.752626 0.070243 0.280849 Uiso 0.0474 4 1 d . .
H2c25 H 0.614803 -0.019111 0.281414 Uiso 0.0474 4 1 d . .
H1o3 H 0.044(2) 0.117(3) 0.1639(5) Uiso 0.0369 4 1 d . .
O1sa O 0.53050(19) 0.7237(3) 0.15864(7) Uani 0.0410(6) 4 0.869(5) d 1 1
C2sa C 0.4179(3) 0.6859(5) 0.12395(12) Uani 0.0382(7) 4 0.869(5) d 1 1
C3sa C 0.2893(4) 0.7586(7) 0.13279(17) Uani 0.0459(8) 4 0.869(5) d 1 1
C4sa C 0.4596(4) 0.7268(6) 0.07691(12) Uani 0.0659(15) 4 0.869(5) d 1 1
H1o1sa H 0.507(3) 0.711(4) 0.1871(11) Uiso 0.051(8) 4 0.869(5) d 1 1
H1c2sa H 0.397467 0.586149 0.124857 Uiso 0.0459 4 0.869(5) d 1 1
H1c3sa H 0.215749 0.729917 0.10911 Uiso 0.055 4 0.869(5) d 1 1
H2c3sa H 0.269009 0.732413 0.163479 Uiso 0.055 4 0.869(5) d 1 1
H3c3sa H 0.300919 0.85984 0.131426 Uiso 0.055 4 0.869(5) d 1 1
H1c4sa H 0.390002 0.698506 0.051791 Uiso 0.0791 4 0.869(5) d 1 1
H2c4sa H 0.472139 0.828009 0.075847 Uiso 0.0791 4 0.869(5) d 1 1
H3c4sa H 0.543284 0.679897 0.073253 Uiso 0.0791 4 0.869(5) d 1 1
O1sb O 0.516(2) 0.672(3) 0.1543(7) Uani 0.0410(6) 4 0.131(5) d 1 2
C2sb C 0.4250(14) 0.7550(17) 0.1218(5) Uani 0.0382(7) 4 0.131(5) d 1 2
C3sb C 0.286(2) 0.766(3) 0.1366(8) Uani 0.0459(9) 4 0.131(5) d 1 2
C4sb C 0.422(2) 0.682(3) 0.0744(5) Uani 0.0659(14) 4 0.131(5) d 1 2
H1o1sb H 0.513(4) 0.705(5) 0.1833(13) Uiso 0.051(8) 4 0.131(5) d 1 2
H1c2sb H 0.455165 0.851793 0.120494 Uiso 0.0459 4 0.131(5) d 1 2
H1c3sb H 0.228717 0.823013 0.114239 Uiso 0.055 4 0.131(5) d 1 2
H2c3sb H 0.293929 0.808917 0.167353 Uiso 0.055 4 0.131(5) d 1 2
H3c3sb H 0.248021 0.672326 0.137796 Uiso 0.055 4 0.131(5) d 1 2
H1c4sb H 0.366939 0.736686 0.050471 Uiso 0.0791 4 0.131(5) d 1 2
H2c4sb H 0.384586 0.588562 0.075857 Uiso 0.0791 4 0.131(5) d 1 2
H3c4sb H 0.512933 0.675667 0.066889 Uiso 0.0791 4 0.131(5) d 1 2

loop_
_atom_site_aniso_label
_atom_site_aniso_type_symbol
_atom_site_aniso_U_11
_atom_site_aniso_U_22
_atom_site_aniso_U_33
_atom_site_aniso_U_12
_atom_site_aniso_U_13
_atom_site_aniso_U_23
Cl1 Cl 0.0304(2) 0.0301(2) 0.0293(2) -0.00389(15) 0.00604(14) -0.00040(15)
O1 O 0.0281(6) 0.0281(6) 0.0305(6) 0.0041(5) -0.0045(5) -0.0053(5)
O2 O 0.0328(6) 0.0304(7) 0.0483(8) 0.0070(5) -0.0044(5) -0.0109(6)
O3 O 0.0346(6) 0.0281(6) 0.0304(6) -0.0016(5) 0.0076(5) -0.0013(5)
N1 N 0.0199(6) 0.0226(7) 0.0374(8) 0.0006(5) 0.0023(5) 0.0053(6)
C1 C 0.0238(7) 0.0266(8) 0.0245(7) 0.0004(6) 0.0047(6) 0.0000(6)
C2 C 0.0255(8) 0.0283(8) 0.0249(7) 0.0014(6) 0.0031(6) -0.0024(6)
C3 C 0.0243(7) 0.0329(9) 0.0242(7) 0.0049(6) 0.0005(6) -0.0034(6)
C4 C 0.0362(9) 0.0413(11) 0.0317(9) -0.0037(8) 0.0081(7) -0.0041(7)
C5 C 0.0401(10) 0.0639(15) 0.0347(10) -0.0041(10) 0.0130(8) -0.0033(9)
C6 C 0.0382(10) 0.0696(15) 0.0311(9) 0.0092(10) 0.0085(8) -0.0102(9)
C7 C 0.0442(11) 0.0476(12) 0.0354(10) 0.0093(9) 0.0026(8) -0.0136(9)
C8 C 0.0334(9) 0.0367(10) 0.0339(9) 0.0031(8) 0.0040(7) -0.0070(7)
C9 C 0.0285(8) 0.0361(9) 0.0259(8) 0.0047(7) 0.0025(6) -0.0077(7)
C10 C 0.0338(9) 0.0473(12) 0.0346(9) 0.0073(8) 0.0019(7) 0.0027(8)
C11 C 0.0498(12) 0.0589(14) 0.0354(10) 0.0183(11) -0.0020(9) 0.0023(10)
C12 C 0.0339(10) 0.0718(16) 0.0400(11) 0.0184(10) -0.0071(8) -0.0178(11)
C13 C 0.0259(9) 0.0643(14) 0.0440(11) 0.0032(9) 0.0024(8) -0.0199(10)
C14 C 0.0280(9) 0.0475(11) 0.0339(9) -0.0003(8) 0.0029(7) -0.0100(8)
C15 C 0.0269(8) 0.0220(8) 0.0285(8) -0.0001(6) -0.0025(6) -0.0025(6)
C16 C 0.0280(8) 0.0320(9) 0.0303(8) -0.0040(7) 0.0044(6) 0.0033(7)
C17 C 0.0204(7) 0.0318(9) 0.0367(9) 0.0012(6) 0.0054(6) -0.0018(7)
C18 C 0.0298(9) 0.0311(10) 0.0556(12) 0.0061(7) -0.0003(8) -0.0121(8)
C19 C 0.0249(8) 0.0208(8) 0.0643(13) -0.0015(7) -0.0061(8) 0.0068(8)
C20 C 0.0176(7) 0.0325(9) 0.0384(9) -0.0021(6) 0.0034(6) 0.0108(7)
C21 C 0.0192(7) 0.0328(9) 0.0318(8) 0.0033(6) 0.0027(6) -0.0017(7)
C22 C 0.0240(7) 0.0293(9) 0.0360(9) -0.0006(6) -0.0015(6) 0.0011(7)
C23 C 0.0357(10) 0.0671(15) 0.0326(10) 0.0070(10) -0.0011(8) 0.0057(9)
C24 C 0.0291(9) 0.0594(14) 0.0546(13) -0.0062(9) -0.0059(8) 0.0292(11)
C25 C 0.0237(8) 0.0287(9) 0.0628(13) 0.0018(7) -0.0049(8) 0.0159(9)
O1sa O 0.0350(8) 0.0571(15) 0.0312(8) 0.0007(8) 0.0053(6) 0.0016(8)
C2sa C 0.0453(12) 0.0371(15) 0.0324(10) 0.0029(10) 0.0062(8) 0.0006(8)
C3sa C 0.0404(11) 0.0518(18) 0.0462(13) 0.0019(12) 0.0090(9) 0.0065(15)
C4sa C 0.061(2) 0.108(4) 0.0303(12) 0.0195(19) 0.0110(12) 0.0117(15)
O1sb O 0.0395(10) 0.0514(14) 0.0315(8) 0.0087(8) 0.0031(7) -0.0035(8)
C2sb C 0.0405(12) 0.0417(14) 0.0324(11) -0.0050(9) 0.0048(8) -0.0009(9)
C3sb C 0.0415(14) 0.0490(17) 0.0469(14) 0.0030(11) 0.0059(11) -0.0074(14)
C4sb C 0.055(2) 0.110(3) 0.0317(12) 0.008(2) 0.0009(13) -0.0172(15)

loop_
_atom_type_symbol
_atom_type_scat_dispersion_real
_atom_type_scat_dispersion_imag
_atom_type_scat_source
C 0.0181 0.0091 'International Tables Vol C tables 4.2.6.8 and 6.1.1.1'
H 0.0000 0.0000 'International Tables Vol C tables 4.2.6.8 and 6.1.1.1'
Cl 0.3639 0.7018 'International Tables Vol C tables 4.2.6.8 and 6.1.1.1'
N 0.0311 0.0180 'International Tables Vol C tables 4.2.6.8 and 6.1.1.1'
O 0.0492 0.0322 'International Tables Vol C tables 4.2.6.8 and 6.1.1.1'

loop_
_geom_angle_atom_site_label_1
_geom_angle_atom_site_label_2
_geom_angle_atom_site_label_3
_geom_angle
C1 O1 C15 118.01(13)
C2 O3 H1o3 108.1(16)
C17 N1 C20 100.66(12)
C17 N1 C22 115.89(14)
C17 N1 C25 112.72(14)
C20 N1 C22 116.54(14)
C20 N1 C25 110.63(13)
C22 N1 C25 100.86(13)
O1 C1 O2 124.26(15)
O1 C1 C2 110.33(14)
O2 C1 C2 125.38(14)
O3 C2 C1 107.54(13)
O3 C2 C3 106.65(14)
O3 C2 C9 112.16(14)
C1 C2 C3 111.38(14)
C1 C2 C9 109.83(14)
C3 C2 C9 109.25(13)
C2 C3 C4 122.75(16)
C2 C3 C8 118.05(16)
C4 C3 C8 119.15(17)
C3 C4 C5 120.24(19)
C3 C4 H1c4 119.88
C5 C4 H1c4 119.88
C4 C5 C6 120.2(2)
C4 C5 H1c5 119.92
C6 C5 H1c5 119.92
C5 C6 C7 119.8(2)
C5 C6 H1c6 120.12
C7 C6 H1c6 120.12
C6 C7 C8 120.1(2)
C6 C7 H1c7 119.93
C8 C7 H1c7 119.93
C3 C8 C7 120.56(19)
C3 C8 H1c8 119.72
C7 C8 H1c8 119.72
C2 C9 C10 120.47(16)
C2 C9 C14 120.74(17)
C10 C9 C14 118.77(17)
C9 C10 C11 121.0(2)
C9 C10 H1c10 119.52
C11 C10 H1c10 119.52
C10 C11 C12 119.6(2)
C10 C11 H1c11 120.2
C12 C11 H1c11 120.21
C11 C12 C13 120.1(2)
C11 C12 H1c12 119.95
C13 C12 H1c12 119.95
C12 C13 C14 120.3(2)
C12 C13 H1c13 119.84
C14 C13 H1c13 119.84
C9 C14 C13 120.2(2)
C9 C14 H1c14 119.88
C13 C14 H1c14 119.88
O1 C15 C16 107.37(14)
O1 C15 C21 108.38(13)
O1 C15 H1c15 112.66
C16 C15 C21 112.59(13)
C16 C15 H1c15 108.46
C21 C15 H1c15 107.46
C15 C16 C17 114.13(15)
C15 C16 H1c16 109.47
C15 C16 H2c16 109.47
C17 C16 H1c16 109.47
C17 C16 H2c16 109.47
H1c16 C16 H2c16 104.37
N1 C17 C16 108.79(14)
N1 C17 C18 102.38(15)
N1 C17 H1c17 115.69
C16 C17 C18 113.08(14)
C16 C17 H1c17 105.51
C18 C17 H1c17 111.6
C17 C18 C19 104.68(17)
C17 C18 H1c18 109.47
C17 C18 H2c18 109.47
C19 C18 H1c18 109.47
C19 C18 H2c18 109.47
H1c18 C18 H2c18 113.87
C18 C19 C20 105.20(15)
C18 C19 H1c19 109.47
C18 C19 H2c19 109.47
C20 C19 H1c19 109.47
C20 C19 H2c19 109.47
H1c19 C19 H2c19 113.43
N1 C20 C19 101.62(14)
N1 C20 C21 109.57(14)
N1 C20 H1c20 115.7
C19 C20 C21 113.10(14)
C19 C20 H1c20 112.33
C21 C20 H1c20 104.78
C15 C21 C20 112.57(15)
C15 C21 H1c21 109.47
C15 C21 H2c21 109.47
C20 C21 H1c21 109.47
C20 C21 H2c21 109.47
H1c21 C21 H2c21 106.18
N1 C22 C23 104.17(16)
N1 C22 H1c22 109.47
N1 C22 H2c22 109.47
C23 C22 H1c22 109.47
C23 C22 H2c22 109.47
H1c22 C22 H2c22 114.3
C22 C23 C24 104.36(18)
C22 C23 H1c23 109.47
C22 C23 H2c23 109.47
C24 C23 H1c23 109.47
C24 C23 H2c23 109.47
H1c23 C23 H2c23 114.14
C23 C24 C25 105.36(18)
C23 C24 H1c24 109.47
C23 C24 H2c24 109.47
C25 C24 H1c24 109.47
C25 C24 H2c24 109.47
H1c24 C24 H2c24 113.29
N1 C25 C24 104.72(16)
N1 C25 H1c25 109.47
N1 C25 H2c25 109.47
C24 C25 H1c25 109.47
C24 C25 H2c25 109.47
H1c25 C25 H2c25 113.84
C2sa O1sa H1o1sa 108.5(19)
O1sa C2sa C3sa 111.7(3)
O1sa C2sa C4sa 105.4(3)
O1sa C2sa H1c2sa 111.8
C3sa C2sa C4sa 112.5(4)
C3sa C2sa H1c2sa 104.54
C4sa C2sa H1c2sa 111
C2sa C3sa H1c3sa 109.47
C2sa C3sa H2c3sa 109.47
C2sa C3sa H3c3sa 109.47
H1c3sa C3sa H2c3sa 109.47
H1c3sa C3sa H3c3sa 109.47
H2c3sa C3sa H3c3sa 109.47
C2sa C4sa H1c4sa 109.47
C2sa C4sa H2c4sa 109.47
C2sa C4sa H3c4sa 109.47
H1c4sa C4sa H2c4sa 109.47
H1c4sa C4sa H3c4sa 109.47
H2c4sa C4sa H3c4sa 109.47
C2sb O1sb H1o1sb 109(4)
O1sb C2sb C3sb 111.7(17)
O1sb C2sb C4sb 105.4(17)
O1sb C2sb H1c2sb 111.8
C3sb C2sb C4sb 112.5(16)
C3sb C2sb H1c2sb 104.54
C4sb C2sb H1c2sb 111
C2sb C3sb H1c3sb 109.47
C2sb C3sb H2c3sb 109.47
C2sb C3sb H3c3sb 109.47
H1c3sb C3sb H2c3sb 109.47
H1c3sb C3sb H3c3sb 109.47
H2c3sb C3sb H3c3sb 109.47
C2sb C4sb H1c4sb 109.47
C2sb C4sb H2c4sb 109.47
C2sb C4sb H3c4sb 109.47
H1c4sb C4sb H2c4sb 109.47
H1c4sb C4sb H3c4sb 109.47
H2c4sb C4sb H3c4sb 109.47

loop_
_geom_bond_atom_site_label_1
_geom_bond_atom_site_label_2
_geom_bond_distance
O1 C1 1.334(2)
O1 C15 1.464(2)
O2 C1 1.199(2)
O3 C2 1.417(2)
O3 H1o3 0.820(19)
N1 C17 1.514(2)
N1 C20 1.529(2)
N1 C22 1.505(2)
N1 C25 1.517(2)
C1 C2 1.550(2)
C2 C3 1.534(3)
C2 C9 1.533(2)
C3 C4 1.391(3)
C3 C8 1.387(3)
C4 C5 1.393(3)
C4 H1c4 0.96
C5 C6 1.387(4)
C5 H1c5 0.96
C6 C7 1.382(3)
C6 H1c6 0.96
C7 C8 1.391(3)
C7 H1c7 0.96
C8 H1c8 0.96
C9 C10 1.390(3)
C9 C14 1.392(3)
C10 C11 1.390(3)
C10 H1c10 0.96
C11 C12 1.386(3)
C11 H1c11 0.96
C12 C13 1.376(4)
C12 H1c12 0.96
C13 C14 1.393(3)
C13 H1c13 0.96
C14 H1c14 0.96
C15 C16 1.527(2)
C15 C21 1.529(2)
C15 H1c15 0.96
C16 C17 1.524(3)
C16 H1c16 0.96
C16 H2c16 0.96
C17 C18 1.526(3)
C17 H1c17 0.96
C18 C19 1.551(3)
C18 H1c18 0.96
C18 H2c18 0.96
C19 C20 1.539(3)
C19 H1c19 0.96
C19 H2c19 0.96
C20 C21 1.526(2)
C20 H1c20 0.96
C21 H1c21 0.96
C21 H2c21 0.96
C22 C23 1.518(3)
C22 H1c22 0.96
C22 H2c22 0.96
C23 C24 1.546(4)
C23 H1c23 0.96
C23 H2c23 0.96
C24 C25 1.521(3)
C24 H1c24 0.96
C24 H2c24 0.96
C25 H1c25 0.96
C25 H2c25 0.96
O1sa C2sa 1.429(4)
O1sa H1o1sa 0.89(3)
C2sa C3sa 1.502(6)
C2sa C4sa 1.513(5)
C2sa H1c2sa 0.96
C3sa H1c3sa 0.96
C3sa H2c3sa 0.96
C3sa H3c3sa 0.96
C4sa H1c4sa 0.96
C4sa H2c4sa 0.96
C4sa H3c4sa 0.96
O1sb C2sb 1.43(3)
O1sb H1o1sb 0.89(4)
C2sb C3sb 1.50(3)
C2sb C4sb 1.51(2)
C2sb H1c2sb 0.96
C3sb H1c3sb 0.96
C3sb H2c3sb 0.96
C3sb H3c3sb 0.96
C4sb H1c4sb 0.96
C4sb H2c4sb 0.96
C4sb H3c4sb 0.96

loop_
_geom_hbond_atom_site_label_D
_geom_hbond_atom_site_label_H
_geom_hbond_atom_site_label_A
_geom_hbond_site_symmetry_A
_geom_hbond_distance_DH
_geom_hbond_distance_HA
_geom_hbond_distance_DA
_geom_hbond_angle_DHA
C20 H1c20 O2 2_545 0.96 2.45 3.307(2) 147.95
C24 H2c24 O2 2_545 0.96 2.50 3.379(3) 153.15
O3 H1o3 Cl1 1_455 0.820(19) 2.264(18) 3.0768(14) 170.8(18)
O1sa H1o1sa Cl1 2_655 0.89(3) 2.28(3) 3.127(2) 161(3)
O1sb H1o1sb Cl1 2_655 0.89(4) 2.38(4) 3.20(2) 154(5)
C3sb H3c3sb O2 . 0.96 2.49 3.45(3) 170.71

loop_
_restr_distance_atom_site_label_1
_restr_distance_atom_site_label_2
_restr_distance_target
_restr_distance_target_weight_param
H1o3 O3 0.82 0.001
